data_7203649
loop_
_publ_author_name
'\/Lukasz Dobrzycki'
'Krzysztof Wo\'zniak'

_publ_section_title
;
 On polymorphism and planarity of benzidine dihydrochloride
;
_journal_issue 11
_journal_name_full CrystEngComm
_journal_page_first 780
_journal_paper_doi 10.1039/b612605g
_journal_volume 8
_journal_year 2006
_chemical_formula_sum 'C12 H14 Cl2 N2'
_chemical_formula_weight 257.15
_chemical_name_systematic
;
?
;
_space_group_IT_number 2
_symmetry_cell_setting triclinic
_symmetry_space_group_name_Hall '-P 1'
_symmetry_space_group_name_H-M 'P -1'
_atom_sites_solution_hydrogens geom
_atom_sites_solution_primary direct
_atom_sites_solution_secondary difmap
_audit_creation_method SHELXL-97
_cell_angle_alpha 101.564(14)
_cell_angle_beta 95.572(14)
_cell_angle_gamma 98.717(10)
_cell_formula_units_Z 1
_cell_length_a 4.3493(8)
_cell_length_b 5.7526(8)
_cell_length_c 12.572(2)
_cell_measurement_temperature 293(2)
_cell_volume 301.95(9)
_computing_cell_refinement
;
CrysAlis RED, Oxford Diffraction Ltd.,
Version 1.171.28cycle2 beta (release 25-10-2005 CrysAlis171 .NET)
(compiled Oct 25 2005,08:50:05)
;
_computing_data_collection
;
CrysAlis CCD, Oxford Diffraction Ltd.,
Version 1.171.28cycle2 beta (release 25-10-2005 CrysAlis171 .NET)
(compiled Oct 25 2005,08:50:05)
;
_computing_data_reduction
;
CrysAlis RED, Oxford Diffraction Ltd.,
Version 1.171.28cycle2 beta (release 25-10-2005 CrysAlis171 .NET)
(compiled Oct 25 2005,08:50:05)
;
_computing_molecular_graphics Diamond
_computing_publication_material SHELXTL_97
_computing_structure_refinement 'SHELXL-97 (Sheldrick, 1997)'
_computing_structure_solution 'SHELXS-97 (Sheldrick, 1990)'
_diffrn_ambient_temperature 293(2)
_diffrn_detector_area_resol_mean 8.6479
_diffrn_measured_fraction_theta_full 0.996
_diffrn_measured_fraction_theta_max 0.996
_diffrn_measurement_device_type KM4CCD
_diffrn_measurement_method 'omega scan'
_diffrn_radiation_monochromator graphite
_diffrn_radiation_source 'fine-focus sealed tube'
_diffrn_radiation_type MoK\a
_diffrn_radiation_wavelength 0.71073
_diffrn_reflns_av_R_equivalents 0.0140
_diffrn_reflns_av_sigmaI/netI 0.0098
_diffrn_reflns_limit_h_max 6
_diffrn_reflns_limit_h_min -6
_diffrn_reflns_limit_k_max 8
_diffrn_reflns_limit_k_min -8
_diffrn_reflns_limit_l_max 17
_diffrn_reflns_limit_l_min -17
_diffrn_reflns_number 8048
_diffrn_reflns_theta_full 30.00
_diffrn_reflns_theta_max 30.00
_diffrn_reflns_theta_min 3.34
_diffrn_standards_decay_% 2
_diffrn_standards_number '1 frame'
_exptl_absorpt_coefficient_mu 0.511
_exptl_absorpt_correction_T_max 0.87
_exptl_absorpt_correction_T_min 0.76
_exptl_absorpt_correction_type multi-scan
_exptl_absorpt_process_details
;
CrysAlis RED, Oxford Diffraction Ltd.,
Version 1.171.28cycle2 beta (release 25-10-2005 CrysAlis171 .NET)
(compiled Oct 25 2005,08:50:05)
Empirical absorption correction using spherical harmonics,
implemented in SCALE3 ABSPACK scaling algorithm.
;
_exptl_crystal_colour colourless
_exptl_crystal_density_diffrn 1.414
_exptl_crystal_density_method 'not measured'
_exptl_crystal_description prismatic
_exptl_crystal_F_000 134
_exptl_crystal_size_max 0.75
_exptl_crystal_size_mid 0.44
_exptl_crystal_size_min 0.29
_refine_diff_density_max 0.309
_refine_diff_density_min -0.289
_refine_diff_density_rms 0.050
_refine_ls_extinction_coef 0.149(19)
_refine_ls_extinction_expression Fc^*^=kFc[1+0.001xFc^2^\l^3^/sin(2\q)]^-1/4^
_refine_ls_extinction_method SHELXL
_refine_ls_goodness_of_fit_ref 1.149
_refine_ls_hydrogen_treatment mixed
_refine_ls_matrix_type full
_refine_ls_number_parameters 86
_refine_ls_number_reflns 1749
_refine_ls_number_restraints 0
_refine_ls_restrained_S_all 1.149
_refine_ls_R_factor_all 0.0339
_refine_ls_R_factor_gt 0.0298
_refine_ls_shift/su_max 0.000
_refine_ls_shift/su_mean 0.000
_refine_ls_structure_factor_coef Fsqd
_refine_ls_weighting_details 'calc w=1/[\s^2^(Fo^2^)+(0.0494P)^2^+0.0746P] where P=(Fo^2^+2Fc^2^)/3'
_refine_ls_weighting_scheme calc
_refine_ls_wR_factor_gt 0.0875
_refine_ls_wR_factor_ref 0.0911
_reflns_number_gt 1561
_reflns_number_total 1749
_reflns_threshold_expression >2sigma(I)
_cod_data_source_file b612605g.txt
_cod_data_source_block 1b_293
_cod_depositor_comments
;
The following automatic conversions were performed:
'_symmetry_cell_setting' value 'Triclinic' changed to 'triclinic'
according to '/home/saulius/struct/CIF-dictionaries/cif_core.dic'
dictionary named 'cif_core.dic' version 2.4.1 from 2010-06-29.

Automatic conversion script
Id: cif_fix_enum 1527 2010-12-29 10:47:43Z saulius 
;
_cod_original_cell_volume 301.97(9)
_cod_original_sg_symbol_H-M P-1
_cod_database_code 7203649

loop_
_symmetry_equiv_pos_as_xyz
'x, y, z'
'-x, -y, -z'

loop_
_atom_site_label
_atom_site_type_symbol
_atom_site_fract_x
_atom_site_fract_y
_atom_site_fract_z
_atom_site_U_iso_or_equiv
_atom_site_adp_type
_atom_site_occupancy
_atom_site_symmetry_multiplicity
_atom_site_calc_flag
_atom_site_refinement_flags
_atom_site_disorder_assembly
_atom_site_disorder_group
Cl1 Cl 0.14201(8) 0.78650(5) 0.08471(3) 0.03439(13) Uani 1 1 d . . .
N1 N 0.4698(3) 0.3339(2) 0.11521(8) 0.0313(2) Uani 1 1 d . . .
C1 C 0.6289(3) 0.3859(2) 0.22736(9) 0.0260(2) Uani 1 1 d . . .
C2 C 0.6036(5) 0.5924(3) 0.30001(12) 0.0481(4) Uani 1 1 d . . .
H2 H 0.4899 0.7027 0.2778 0.058 Uiso 1 1 calc R . .
C3 C 0.7491(4) 0.6353(3) 0.40689(11) 0.0440(4) Uani 1 1 d . . .
H3 H 0.7296 0.7750 0.4560 0.053 Uiso 1 1 calc R . .
C4 C 0.9222(3) 0.4765(2) 0.44266(9) 0.0257(2) Uani 1 1 d . . .
C5 C 0.9417(5) 0.2700(3) 0.36638(12) 0.0500(4) Uani 1 1 d . . .
H5 H 1.0564 0.1593 0.3877 0.060 Uiso 1 1 calc R . .
C6 C 0.7957(4) 0.2235(3) 0.25938(11) 0.0437(4) Uani 1 1 d . . .
H6 H 0.8113 0.0832 0.2100 0.052 Uiso 1 1 calc R . .
H1A H 0.616(5) 0.320(4) 0.0631(19) 0.055(6) Uiso 1 1 d . . .
H1B H 0.348(5) 0.191(4) 0.1003(18) 0.055(6) Uiso 1 1 d . . .
H1C H 0.362(5) 0.452(4) 0.1050(16) 0.044(5) Uiso 1 1 d . . .

loop_
_atom_site_aniso_label
_atom_site_aniso_U_11
_atom_site_aniso_U_22
_atom_site_aniso_U_33
_atom_site_aniso_U_23
_atom_site_aniso_U_13
_atom_site_aniso_U_12
Cl1 0.0394(2) 0.02872(18) 0.03326(18) 0.00143(11) -0.00062(12) 0.01101(12)
N1 0.0397(6) 0.0325(5) 0.0205(5) 0.0032(4) -0.0017(4) 0.0094(5)
C1 0.0297(5) 0.0272(5) 0.0199(5) 0.0040(4) 0.0008(4) 0.0038(4)
C2 0.0803(12) 0.0353(7) 0.0278(6) -0.0002(5) -0.0130(7) 0.0294(7)
C3 0.0721(10) 0.0318(6) 0.0256(6) -0.0027(5) -0.0093(6) 0.0235(7)
C4 0.0278(5) 0.0261(5) 0.0220(5) 0.0038(4) 0.0004(4) 0.0043(4)
C5 0.0719(11) 0.0456(8) 0.0302(7) -0.0066(6) -0.0152(7) 0.0371(8)
C6 0.0595(9) 0.0410(7) 0.0273(6) -0.0072(5) -0.0088(6) 0.0276(7)

loop_
_atom_type_symbol
_atom_type_description
_atom_type_scat_dispersion_real
_atom_type_scat_dispersion_imag
_atom_type_scat_source
C C 0.0033 0.0016 'International Tables Vol C Tables 4.2.6.8 and 6.1.1.4'
H H 0.0000 0.0000 'International Tables Vol C Tables 4.2.6.8 and 6.1.1.4'
N N 0.0061 0.0033 'International Tables Vol C Tables 4.2.6.8 and 6.1.1.4'
Cl Cl 0.1484 0.1585 'International Tables Vol C Tables 4.2.6.8 and 6.1.1.4'

loop_
_geom_angle_atom_site_label_1
_geom_angle_atom_site_label_2
_geom_angle_atom_site_label_3
_geom_angle
_geom_angle_site_symmetry_1
_geom_angle_site_symmetry_3
_geom_angle_publ_flag
C1 N1 H1A 111.4(14) . . ?
C1 N1 H1B 109.9(15) . . ?
H1A N1 H1B 104.3(19) . . ?
C1 N1 H1C 110.5(13) . . ?
H1A N1 H1C 108.3(19) . . ?
H1B N1 H1C 112.2(19) . . ?
C6 C1 C2 120.62(12) . . ?
C6 C1 N1 119.09(11) . . ?
C2 C1 N1 120.26(11) . . ?
C1 C2 C3 119.42(13) . . ?
C1 C2 H2 120.3 . . ?
C3 C2 H2 120.3 . . ?
C4 C3 C2 121.90(12) . . ?
C4 C3 H3 119.1 . . ?
C2 C3 H3 119.1 . . ?
C3 C4 C5 116.73(11) . . ?
C3 C4 C4 121.65(13) . 2_766 ?
C5 C4 C4 121.63(14) . 2_766 ?
C6 C5 C4 122.10(13) . . ?
C6 C5 H5 119.0 . . ?
C4 C5 H5 119.0 . . ?
C1 C6 C5 119.24(12) . . ?
C1 C6 H6 120.4 . . ?
C5 C6 H6 120.4 . . ?

loop_
_geom_bond_atom_site_label_1
_geom_bond_atom_site_label_2
_geom_bond_distance
_geom_bond_site_symmetry_2
_geom_bond_publ_flag
N1 C1 1.4612(15) . ?
N1 H1A 0.96(2) . ?
N1 H1B 0.88(2) . ?
N1 H1C 0.91(2) . ?
C1 C6 1.3638(18) . ?
C1 C2 1.3721(18) . ?
C2 C3 1.3861(19) . ?
C2 H2 0.9300 . ?
C3 C4 1.3827(18) . ?
C3 H3 0.9300 . ?
C4 C5 1.3884(18) . ?
C4 C4 1.486(2) 2_766 ?
C5 C6 1.3868(19) . ?
C5 H5 0.9300 . ?
C6 H6 0.9300 . ?

loop_
_geom_hbond_atom_site_label_D
_geom_hbond_atom_site_label_H
_geom_hbond_atom_site_label_A
_geom_hbond_distance_DH
_geom_hbond_distance_HA
_geom_hbond_distance_DA
_geom_hbond_angle_DHA
_geom_hbond_site_symmetry_A
N1 H1A Cl1 0.96(2) 2.25(2) 3.1826(14) 165.2(19) 2_665
N1 H1B Cl1 0.88(2) 2.33(2) 3.1851(14) 165(2) 1_545
N1 H1C Cl1 0.91(2) 2.32(2) 3.2214(13) 173.4(18) .

loop_
_geom_torsion_atom_site_label_1
_geom_torsion_atom_site_label_2
_geom_torsion_atom_site_label_3
_geom_torsion_atom_site_label_4
_geom_torsion
_geom_torsion_site_symmetry_1
_geom_torsion_site_symmetry_2
_geom_torsion_site_symmetry_3
_geom_torsion_site_symmetry_4
_geom_torsion_publ_flag
C6 C1 C2 C3 -0.1(3) . . . . ?
N1 C1 C2 C3 178.20(16) . . . . ?
C1 C2 C3 C4 0.5(3) . . . . ?
C2 C3 C4 C5 -0.5(3) . . . . ?
C2 C3 C4 C4 179.94(17) . . . 2_766 ?
C3 C4 C5 C6 0.0(3) . . . . ?
C4 C4 C5 C6 179.57(18) 2_766 . . . ?
C2 C1 C6 C5 -0.4(3) . . . . ?
N1 C1 C6 C5 -178.70(16) . . . . ?
C4 C5 C6 C1 0.4(3) . . . . ?
